data_2218437
loop_
_publ_author_name
'Wu, Jin-Long'
'Liao, Yu'
'Liu, Shan-Lin'

_publ_section_title
;
 <i>N</i>-[2-(2-Methoxyphenyl)benzylidene]-<i>tert</i>-butylamine
 <i>N</i>-oxide
;
_journal_coeditor_code HK2462
_journal_issue 6
_journal_name_full 'Acta Crystallographica Section E'
_journal_page_first o1099
_journal_paper_doi 10.1107/S1600536808014529
_journal_volume 64
_journal_year 2008
_chemical_formula_iupac 'C18 H21 N O2'
_chemical_formula_moiety 'C18 H21 N O2'
_chemical_formula_sum 'C18 H21 N O2'
_chemical_formula_weight 283.37
_chemical_name_systematic
;<i>N</i>-[2-(2-Methoxyphenyl)benzylidene]-<i>tert</i>-butylamine
 <i>N</i>-oxide
;
_space_group_IT_number 4
_symmetry_cell_setting monoclinic
_symmetry_space_group_name_Hall 'P 2yb'
_symmetry_space_group_name_H-M 'P 1 21 1'
_cell_angle_alpha 90.0000
_cell_angle_beta 115.742(3)
_cell_angle_gamma 90.0000
_cell_formula_units_Z 2
_cell_length_a 10.2526(15)
_cell_length_b 8.5576(13)
_cell_length_c 10.3333(16)
_cell_measurement_reflns_used 4871
_cell_measurement_temperature 296.0(10)
_cell_measurement_theta_max 27.4
_cell_measurement_theta_min 3.2
_cell_volume 816.6(2)
_computing_cell_refinement 'PROCESS-AUTO (Rigaku, 1998)'
_computing_data_collection 'PROCESS-AUTO (Rigaku, 1998)'
_computing_data_reduction 'CrystalStructure (Rigaku/MSC, 2004) and Larson (1970)'
_computing_molecular_graphics 'ORTEP-3 for Windows (Farrugia, 1997)'
_computing_publication_material 'CrystalStructure (Rigaku/MSC, 2004)'
_computing_structure_refinement 'CRYSTALS (Betteridge <i>et al.</i>,  2003)'
_computing_structure_solution 'SIR97 (Altomare <i>et al.</i>,  1999)'
_diffrn_detector_area_resol_mean 10.00
_diffrn_measured_fraction_theta_full 0.997
_diffrn_measured_fraction_theta_max 0.997
_diffrn_measurement_device_type 'Rigaku R-AXIS RAPID-S'
_diffrn_measurement_method \w
_diffrn_radiation_type 'Mo K\a'
_diffrn_radiation_wavelength 0.71075
_diffrn_reflns_av_R_equivalents 0.035
_diffrn_reflns_limit_h_max 13
_diffrn_reflns_limit_h_min -13
_diffrn_reflns_limit_k_max 10
_diffrn_reflns_limit_k_min -11
_diffrn_reflns_limit_l_max 13
_diffrn_reflns_limit_l_min -13
_diffrn_reflns_number 7869
_diffrn_reflns_theta_full 27.43
_diffrn_reflns_theta_max 27.43
_exptl_absorpt_coefficient_mu 0.075
_exptl_absorpt_correction_T_max 0.993
_exptl_absorpt_correction_T_min 0.968
_exptl_absorpt_correction_type multi-scan
_exptl_absorpt_process_details '(ABSCOR; Higashi, 1995)'
_exptl_crystal_colour colorless
_exptl_crystal_density_diffrn 1.152
_exptl_crystal_density_method 'not measured'
_exptl_crystal_description platelet
_exptl_crystal_F_000 304.00
_exptl_crystal_size_max 0.30
_exptl_crystal_size_mid 0.28
_exptl_crystal_size_min 0.09
_refine_diff_density_max 0.23
_refine_diff_density_min -0.21
_refine_ls_extinction_coef 287(12)
_refine_ls_extinction_method 'Larson (1970)'
_refine_ls_goodness_of_fit_ref 1.004
_refine_ls_hydrogen_treatment constr
_refine_ls_number_parameters 191
_refine_ls_number_reflns 1981
_refine_ls_R_factor_gt 0.0340
_refine_ls_shift/su_max 0.0000
_refine_ls_structure_factor_coef Fsqd
_refine_ls_weighting_details 'w = 1/[1.0600\s(Fo^2^)]/(4Fo^2^)'
_refine_ls_weighting_scheme calc
_refine_ls_wR_factor_ref 0.0580
_reflns_number_gt 967
_reflns_number_total 1981
_reflns_threshold_expression F^2^>2\s(F^2^)
_cod_data_source_file hk2462.cif
_cod_data_source_block I
_cod_original_sg_symbol_H-M 'P 21'
_cod_database_code 2218437
_cod_database_fobs_code 2218437

loop_
_symmetry_equiv_pos_site_id
_symmetry_equiv_pos_as_xyz
1 +X,+Y,+Z
2 -X,1/2+Y,-Z

loop_
_atom_site_type_symbol
_atom_site_label
_atom_site_fract_x
_atom_site_fract_y
_atom_site_fract_z
_atom_site_U_iso_or_equiv
_atom_site_adp_type
_atom_site_calc_flag
_atom_site_refinement_flags
_atom_site_occupancy
O O1 0.9021(2) 0.3664(2) 0.8067(2) 0.1211(8) Uani d . 1.00
O O2 0.89199(16) 0.2119(2) 0.40803(18) 0.0749(6) Uani d . 1.00
N N1 0.8516(2) 0.2377(2) 0.7378(2) 0.0699(7) Uani d . 1.00
C C1 0.7579(2) 0.2359(3) 0.6043(2) 0.0539(7) Uani d . 1.00
C C2 0.6914(2) 0.3714(3) 0.5161(2) 0.0519(7) Uani d . 1.00
C C3 0.6741(2) 0.5115(3) 0.5752(2) 0.0657(9) Uani d . 1.00
C C4 0.6018(2) 0.6370(3) 0.4891(3) 0.0749(9) Uani d . 1.00
C C5 0.5479(2) 0.6233(3) 0.3431(3) 0.0794(10) Uani d . 1.00
C C6 0.5634(2) 0.4858(3) 0.2821(2) 0.0706(9) Uani d . 1.00
C C7 0.6339(2) 0.3570(3) 0.3658(2) 0.0552(8) Uani d . 1.00
C C8 0.6389(2) 0.2103(3) 0.2930(2) 0.0569(8) Uani d . 1.00
C C9 0.5111(2) 0.1408(3) 0.1954(2) 0.0729(9) Uani d . 1.00
C C10 0.5107(3) 0.0054(4) 0.1245(2) 0.0890(11) Uani d . 1.00
C C11 0.6400(3) -0.0637(3) 0.1491(2) 0.0910(11) Uani d . 1.00
C C12 0.7694(3) 0.0020(3) 0.2437(2) 0.0775(10) Uani d . 1.00
C C13 0.7690(2) 0.1373(3) 0.3151(2) 0.0644(9) Uani d . 1.00
C C14 1.0274(2) 0.1362(3) 0.4454(3) 0.0978(11) Uani d . 1.00
C C15 0.9129(2) 0.0920(3) 0.8265(2) 0.0704(9) Uani d . 1.00
C C16 0.8509(3) -0.0534(3) 0.7407(3) 0.1022(12) Uani d . 1.00
C C17 1.0746(2) 0.0986(4) 0.8838(3) 0.1160(12) Uani d . 1.00
C C18 0.8694(2) 0.1013(4) 0.9492(2) 0.1048(11) Uani d . 1.00
H H1 0.7307 0.1385 0.5610 0.065 Uiso c R 1.00
H H3 0.7118 0.5211 0.6745 0.079 Uiso c R 1.00
H H4 0.5900 0.7294 0.5302 0.090 Uiso c R 1.00
H H5 0.5004 0.7074 0.2847 0.095 Uiso c R 1.00
H H6 0.5260 0.4787 0.1826 0.085 Uiso c R 1.00
H H9 0.4232 0.1878 0.1778 0.087 Uiso c R 1.00
H H10 0.4238 -0.0390 0.0605 0.107 Uiso c R 1.00
H H11 0.6405 -0.1558 0.1016 0.109 Uiso c R 1.00
H H12 0.8566 -0.0452 0.2591 0.093 Uiso c R 1.00
H H141 1.0270 0.0361 0.4873 0.117 Uiso c R 1.00
H H142 1.0425 0.1222 0.3608 0.117 Uiso c R 1.00
H H143 1.1040 0.1992 0.5135 0.117 Uiso c R 1.00
H H161 0.8724 -0.0552 0.6590 0.123 Uiso c R 1.00
H H162 0.7479 -0.0546 0.7085 0.123 Uiso c R 1.00
H H163 0.8929 -0.1435 0.7995 0.123 Uiso c R 1.00
H H171 1.1086 0.1991 0.9263 0.139 Uiso c R 1.00
H H172 1.1173 0.0187 0.9550 0.139 Uiso c R 1.00
H H173 1.1015 0.0822 0.8066 0.139 Uiso c R 1.00
H H181 0.8892 0.0033 0.9993 0.126 Uiso c R 1.00
H H182 0.7678 0.1240 0.9117 0.126 Uiso c R 1.00
H H183 0.9237 0.1827 1.0144 0.126 Uiso c R 1.00

loop_
_atom_site_aniso_label
_atom_site_aniso_U_11
_atom_site_aniso_U_22
_atom_site_aniso_U_33
_atom_site_aniso_U_12
_atom_site_aniso_U_13
_atom_site_aniso_U_23
O1 0.1395(18) 0.0722(15) 0.0812(15) -0.0167(15) -0.0179(12) -0.0059(13)
O2 0.0562(9) 0.0805(13) 0.0934(13) 0.0110(10) 0.0374(8) -0.0032(12)
N1 0.0728(13) 0.0637(16) 0.0555(14) -0.0094(14) 0.0113(11) -0.0029(14)
C1 0.0509(11) 0.0599(18) 0.0493(15) -0.0037(15) 0.0203(11) -0.0017(15)
C2 0.0405(12) 0.0608(18) 0.0561(16) -0.0024(12) 0.0227(11) -0.0011(15)
C3 0.0477(14) 0.078(2) 0.0703(19) -0.0052(14) 0.0250(13) -0.0124(18)
C4 0.0504(14) 0.068(2) 0.103(2) 0.0064(15) 0.0308(14) -0.0027(19)
C5 0.0627(16) 0.076(2) 0.097(2) 0.0188(17) 0.0328(16) 0.021(2)
C6 0.0618(16) 0.082(2) 0.069(2) 0.0091(15) 0.0299(14) 0.0130(19)
C7 0.0431(13) 0.0695(19) 0.0572(17) 0.0068(14) 0.0257(11) 0.0083(17)
C8 0.0621(14) 0.0682(19) 0.0450(14) 0.0043(16) 0.0274(12) 0.0012(15)
C9 0.0699(17) 0.094(2) 0.0497(16) 0.0017(16) 0.0212(13) -0.0003(17)
C10 0.102(2) 0.103(2) 0.0586(19) -0.015(2) 0.0314(17) -0.012(2)
C11 0.126(2) 0.086(2) 0.067(2) -0.004(2) 0.0474(19) -0.0130(18)
C12 0.097(2) 0.078(2) 0.069(2) 0.0104(17) 0.0472(17) 0.0009(18)
C13 0.0699(16) 0.075(2) 0.0579(17) 0.0022(16) 0.0366(13) 0.0008(16)
C14 0.0666(15) 0.105(2) 0.130(2) 0.0198(18) 0.0496(15) 0.008(2)
C15 0.0706(17) 0.069(2) 0.0573(18) 0.0000(17) 0.0146(13) 0.0103(17)
C16 0.129(2) 0.066(2) 0.087(2) 0.008(2) 0.0230(19) 0.0098(19)
C17 0.0771(17) 0.121(2) 0.124(2) 0.003(2) 0.0196(16) 0.033(2)
C18 0.113(2) 0.120(2) 0.0668(19) 0.010(2) 0.0254(17) 0.025(2)

loop_
_atom_type_symbol
_atom_type_description
_atom_type_scat_dispersion_real
_atom_type_scat_dispersion_imag
_atom_type_scat_source
C C 0.003 0.002
;
International Tables for Crystallography
(1992, Vol. C, Tables 4.2.6.8 and 6.1.1.4)
;
H H 0.000 0.000
;
International Tables for Crystallography
(1992, Vol. C, Table 6.1.1.4)
;
O O 0.011 0.006
;
International Tables for Crystallography
(1992, Vol. C, Tables 4.2.6.8 and 6.1.1.4)
;
N N 0.006 0.003
;
International Tables for Crystallography
(1992, Vol. C, Tables 4.2.6.8 and 6.1.1.4)
;

loop_
_geom_angle_atom_site_label_1
_geom_angle_atom_site_label_2
_geom_angle_atom_site_label_3
_geom_angle
C13 O2 C14 118.1(2)
O1 N1 C1 122.2(2)
O1 N1 C15 114.02(18)
C1 N1 C15 123.8(2)
N1 C1 C2 126.1(2)
C1 C2 C3 121.9(2)
C1 C2 C7 118.8(2)
C3 C2 C7 119.2(2)
C2 C3 C4 121.4(2)
C3 C4 C5 119.2(2)
C4 C5 C6 120.5(2)
C5 C6 C7 121.6(2)
C2 C7 C6 118.1(2)
C2 C7 C8 123.1(2)
C6 C7 C8 118.7(2)
C7 C8 C9 120.2(2)
C7 C8 C13 122.56(19)
C9 C8 C13 117.3(2)
C8 C9 C10 122.1(2)
C9 C10 C11 119.2(2)
C10 C11 C12 120.7(3)
C11 C12 C13 119.9(3)
O2 C13 C8 115.4(2)
O2 C13 C12 123.7(2)
C8 C13 C12 120.9(2)
N1 C15 C16 111.56(19)
N1 C15 C17 107.7(2)
N1 C15 C18 105.5(2)
C16 C15 C17 112.1(2)
C16 C15 C18 109.6(2)
C17 C15 C18 110.1(2)
N1 C1 H1 116.9
C2 C1 H1 116.9
C2 C3 H3 119.3
C4 C3 H3 119.3
C3 C4 H4 120.4
C5 C4 H4 120.4
C4 C5 H5 119.8
C6 C5 H5 119.8
C5 C6 H6 119.2
C7 C6 H6 119.2
C8 C9 H9 118.9
C10 C9 H9 118.9
C9 C10 H10 120.4
C11 C10 H10 120.4
C10 C11 H11 119.7
C12 C11 H11 119.7
C11 C12 H12 120.1
C13 C12 H12 120.1
O2 C14 H141 109.5
O2 C14 H142 109.5
O2 C14 H143 109.5
H141 C14 H142 109.5
H141 C14 H143 109.5
H142 C14 H143 109.5
C15 C16 H161 109.5
C15 C16 H162 109.5
C15 C16 H163 109.5
H161 C16 H162 109.5
H161 C16 H163 109.5
H162 C16 H163 109.5
C15 C17 H171 109.5
C15 C17 H172 109.5
C15 C17 H173 109.5
H171 C17 H172 109.5
H171 C17 H173 109.5
H172 C17 H173 109.5
C15 C18 H181 109.5
C15 C18 H182 109.5
C15 C18 H183 109.5
H181 C18 H182 109.5
H181 C18 H183 109.5
H182 C18 H183 109.5

loop_
_geom_bond_atom_site_label_1
_geom_bond_atom_site_label_2
_geom_bond_distance
O1 N1 1.291(3)
O2 C13 1.366(2)
O2 C14 1.425(3)
N1 C1 1.293(2)
N1 C15 1.514(3)
C1 C2 1.450(3)
C2 C3 1.391(4)
C2 C7 1.407(3)
C3 C4 1.386(3)
C4 C5 1.368(4)
C5 C6 1.376(4)
C6 C7 1.394(3)
C7 C8 1.476(3)
C8 C9 1.393(3)
C8 C13 1.399(3)
C9 C10 1.370(4)
C10 C11 1.371(5)
C11 C12 1.381(3)
C12 C13 1.373(4)
C15 C16 1.499(3)
C15 C17 1.500(3)
C15 C18 1.518(4)
C1 H1 0.930
C3 H3 0.930
C4 H4 0.930
C5 H5 0.930
C6 H6 0.930
C9 H9 0.930
C10 H10 0.930
C11 H11 0.930
C12 H12 0.930
C14 H141 0.960
C14 H142 0.960
C14 H143 0.960
C16 H161 0.960
C16 H162 0.960
C16 H163 0.960
C17 H171 0.960
C17 H172 0.960
C17 H173 0.960
C18 H181 0.960
C18 H182 0.960
C18 H183 0.960

loop_
_geom_hbond_atom_site_label_D
_geom_hbond_atom_site_label_H
_geom_hbond_atom_site_label_A
_geom_hbond_site_symmetry_A
_geom_hbond_distance_DH
_geom_hbond_distance_HA
_geom_hbond_distance_DA
_geom_hbond_angle_DHA
_geom_hbond_publ_flag
C3 H3 O1 . 0.93 2.26 2.806(3) 117.00 yes
C17 H171 O1 . 0.96 2.41 2.791(3) 104.00 yes
C18 H181 O1 2_747 0.96 2.50 3.280(3) 139.00 yes

loop_
_geom_torsion_atom_site_label_1
_geom_torsion_atom_site_label_2
_geom_torsion_atom_site_label_3
_geom_torsion_atom_site_label_4
_geom_torsion
C14 O2 C13 C8 174.2(2)
C14 O2 C13 C12 -7.4(4)
O1 N1 C1 C2 -3.3(4)
O1 N1 C15 C16 -179.7(2)
O1 N1 C15 C17 -56.2(3)
O1 N1 C15 C18 61.4(2)
C1 N1 C15 C16 -0.3(4)
C1 N1 C15 C17 123.2(2)
C1 N1 C15 C18 -119.2(2)
C15 N1 C1 C2 177.4(2)
N1 C1 C2 C3 -26.8(4)
N1 C1 C2 C7 157.7(2)
C1 C2 C3 C4 -175.7(2)
C1 C2 C7 C6 176.6(2)
C1 C2 C7 C8 -0.5(3)
C3 C2 C7 C6 1.0(3)
C3 C2 C7 C8 -176.1(2)
C7 C2 C3 C4 -0.2(3)
C2 C3 C4 C5 -0.8(4)
C3 C4 C5 C6 0.9(4)
C4 C5 C6 C7 -0.1(3)
C5 C6 C7 C2 -0.9(4)
C5 C6 C7 C8 176.3(2)
C2 C7 C8 C9 121.0(2)
C2 C7 C8 C13 -60.5(4)
C6 C7 C8 C9 -56.0(3)
C6 C7 C8 C13 122.5(2)
C7 C8 C9 C10 179.5(2)
C7 C8 C13 O2 -0.6(4)
C7 C8 C13 C12 -179.0(2)
C9 C8 C13 O2 178.0(2)
C9 C8 C13 C12 -0.5(4)
C13 C8 C9 C10 0.9(4)
C8 C9 C10 C11 -0.5(5)
C9 C10 C11 C12 -0.2(4)
C10 C11 C12 C13 0.6(5)
C11 C12 C13 O2 -178.5(2)
C11 C12 C13 C8 -0.2(4)
